data_7156024
loop_
_publ_author_name
'Samanta, Sadhanendu'
'Mondal, Susmita'
'Hajra, Alakananda'

_publ_section_title
;
 A convergent synthesis of vinyloxyimidazopyridine via Cu(i)-catalyzed
 three-component coupling.
;
_journal_issue 7
_journal_name_full 'Organic &amp; biomolecular chemistry'
_journal_page_first 1088
_journal_page_last 1092
_journal_paper_doi 10.1039/c7ob02883k
_journal_volume 16
_journal_year 2018
_chemical_formula_moiety 'C23 H20 N2 O'
_chemical_formula_sum 'C23 H20 N2 O'
_chemical_formula_weight 340.41
_chemical_name_common vbchem152_0m_a
_chemical_name_systematic vbchem152_0m_a
_space_group_crystal_system triclinic
_space_group_IT_number 2
_space_group_name_Hall '-P 1'
_space_group_name_H-M_alt 'P -1'
_symmetry_space_group_name_Hall '-P 1'
_symmetry_space_group_name_H-M 'P -1'
_atom_sites_solution_hydrogens geom
_audit_creation_method SHELXL-2014/7
_cell_angle_alpha 101.242(3)
_cell_angle_beta 98.692(3)
_cell_angle_gamma 100.998(3)
_cell_formula_units_Z 2
_cell_length_a 9.5942(6)
_cell_length_b 9.7522(7)
_cell_length_c 10.4775(6)
_cell_measurement_reflns_used 3230
_cell_measurement_temperature 296(2)
_cell_measurement_theta_max 28.631
_cell_measurement_theta_min 2.205
_cell_volume 925.62(10)
_computing_structure_refinement 'SHELXL-2014/7 (Sheldrick, 2014)'
_diffrn_ambient_temperature 296(2)
_diffrn_measured_fraction_theta_full 0.998
_diffrn_measured_fraction_theta_max 0.982
_diffrn_measurement_device_type char
_diffrn_radiation_type MoK\a
_diffrn_radiation_wavelength 0.71073
_diffrn_reflns_av_R_equivalents 0.0619
_diffrn_reflns_av_unetI/netI 0.0394
_diffrn_reflns_Laue_measured_fraction_full 0.998
_diffrn_reflns_Laue_measured_fraction_max 0.982
_diffrn_reflns_limit_h_max 12
_diffrn_reflns_limit_h_min -12
_diffrn_reflns_limit_k_max 13
_diffrn_reflns_limit_k_min -13
_diffrn_reflns_limit_l_max 14
_diffrn_reflns_limit_l_min -14
_diffrn_reflns_number 28082
_diffrn_reflns_point_group_measured_fraction_full 0.998
_diffrn_reflns_point_group_measured_fraction_max 0.982
_diffrn_reflns_theta_full 25.242
_diffrn_reflns_theta_max 28.631
_diffrn_reflns_theta_min 2.205
_exptl_absorpt_coefficient_mu 0.075
_exptl_crystal_density_diffrn 1.221
_exptl_crystal_description vbchem152_0m_a
_exptl_crystal_F_000 348
_refine_diff_density_max 0.619
_refine_diff_density_min -0.301
_refine_diff_density_rms 0.076
_refine_ls_extinction_method none
_refine_ls_goodness_of_fit_ref 1.240
_refine_ls_hydrogen_treatment constr
_refine_ls_matrix_type full
_refine_ls_number_parameters 237
_refine_ls_number_reflns 4665
_refine_ls_number_restraints 0
_refine_ls_restrained_S_all 1.240
_refine_ls_R_factor_all 0.1304
_refine_ls_R_factor_gt 0.0923
_refine_ls_shift/su_max 0.000
_refine_ls_shift/su_mean 0.000
_refine_ls_structure_factor_coef Fsqd
_refine_ls_weighting_details 'w=1/[\s^2^(Fo^2^)+(0.1000P)^2^+0.6685P] where P=(Fo^2^+2Fc^2^)/3'
_refine_ls_weighting_scheme calc
_refine_ls_wR_factor_gt 0.2333
_refine_ls_wR_factor_ref 0.2730
_reflns_Friedel_coverage 0.000
_reflns_number_gt 3230
_reflns_number_total 4749
_reflns_threshold_expression 'I > 2\s(I)'
_cod_data_source_file c7ob02883k3.cif
_cod_data_source_block vbchem152_0m_a
_cod_depositor_comments 'Adding full bibliography for 7156023--7156024.cif.'
_cod_database_code 7156024
_shelx_shelxl_version_number 2014/7
_shelx_space_group_comment
;
The symmetry employed for this shelxl refinement is uniquely defined
by the following loop, which should always be used as a source of
symmetry information in preference to the above space-group names.
They are only intended as comments.
;

loop_
_space_group_symop_operation_xyz
'x, y, z'
'-x, -y, -z'

loop_
_atom_site_label
_atom_site_type_symbol
_atom_site_fract_x
_atom_site_fract_y
_atom_site_fract_z
_atom_site_U_iso_or_equiv
_atom_site_adp_type
_atom_site_occupancy
_atom_site_site_symmetry_order
_atom_site_calc_flag
_atom_site_refinement_flags_posn
_atom_site_refinement_flags_adp
O1 O 0.6690(2) 0.3650(2) 0.57513(18) 0.0511(5) Uani 1 1 d . .
N2 N 0.5503(2) 0.4237(3) 0.2528(2) 0.0461(6) Uani 1 1 d . .
N1 N 0.5549(2) 0.2427(3) 0.3546(2) 0.0460(6) Uani 1 1 d . .
C17 C 0.8264(3) 0.3385(3) 0.7582(2) 0.0386(5) Uani 1 1 d . .
C15 C 0.8062(3) 0.3445(3) 0.6172(2) 0.0398(6) Uani 1 1 d . .
C9 C 0.6911(3) 0.6294(3) 0.4321(3) 0.0427(6) Uani 1 1 d . .
C8 C 0.6239(3) 0.4759(3) 0.3818(2) 0.0406(6) Uani 1 1 d . .
C18 C 0.7392(3) 0.3931(3) 0.8399(3) 0.0442(6) Uani 1 1 d . .
H14 H 0.6662 0.4342 0.8060 0.053 Uiso 1 1 calc R U
C5 C 0.5091(3) 0.2823(3) 0.2388(3) 0.0430(6) Uani 1 1 d . .
C7 C 0.6264(3) 0.3676(3) 0.4455(2) 0.0424(6) Uani 1 1 d . .
C19 C 0.7611(3) 0.3863(3) 0.9722(3) 0.0505(7) Uani 1 1 d . .
H15 H 0.7023 0.4243 1.0258 0.061 Uiso 1 1 calc R U
C20 C 0.8663(3) 0.3256(4) 1.0269(3) 0.0526(7) Uani 1 1 d . .
C22 C 0.9326(3) 0.2784(4) 0.8120(3) 0.0536(7) Uani 1 1 d . .
H17 H 0.9925 0.2417 0.7589 0.064 Uiso 1 1 calc R U
C10 C 0.7483(3) 0.6879(3) 0.5667(3) 0.0536(7) Uani 1 1 d . .
H11 H 0.7425 0.6298 0.6273 0.064 Uiso 1 1 calc R U
C4 C 0.4275(3) 0.1753(4) 0.1278(3) 0.0578(8) Uani 1 1 d . .
C16 C 0.8988(3) 0.3340(4) 0.5389(3) 0.0574(8) Uani 1 1 d . .
H13 H 0.8739 0.3403 0.4512 0.069 Uiso 1 1 calc R U
H12 H 0.9898 0.3203 0.5706 0.069 Uiso 1 1 calc R U
C21 C 0.9522(3) 0.2717(4) 0.9452(3) 0.0599(8) Uani 1 1 d . .
H16 H 1.0246 0.2300 0.9792 0.072 Uiso 1 1 calc R U
C14 C 0.7028(3) 0.7205(4) 0.3455(3) 0.0588(8) Uani 1 1 d . .
H7 H 0.6653 0.6840 0.2554 0.071 Uiso 1 1 calc R U
C1 C 0.5297(4) 0.1040(4) 0.3660(4) 0.0612(8) Uani 1 1 d . .
H1 H 0.5631 0.0810 0.4454 0.073 Uiso 1 1 calc R U
C11 C 0.8135(4) 0.8322(4) 0.6097(4) 0.0664(9) Uani 1 1 d . .
H10 H 0.8510 0.8711 0.6995 0.080 Uiso 1 1 calc R U
C2 C 0.4556(4) 0.0011(4) 0.2599(4) 0.0715(10) Uani 1 1 d . .
H2 H 0.4395 -0.0945 0.2655 0.086 Uiso 1 1 calc R U
C12 C 0.8233(4) 0.9179(4) 0.5219(4) 0.0714(10) Uani 1 1 d . .
H9 H 0.8679 1.0149 0.5519 0.086 Uiso 1 1 calc R U
C13 C 0.7684(4) 0.8628(4) 0.3905(5) 0.0738(10) Uani 1 1 d . .
H8 H 0.7755 0.9220 0.3311 0.089 Uiso 1 1 calc R U
C3 C 0.4021(4) 0.0353(4) 0.1410(4) 0.0737(11) Uani 1 1 d . .
H3 H 0.3485 -0.0377 0.0698 0.088 Uiso 1 1 calc R U
C23 C 0.8841(4) 0.3174(5) 1.1700(3) 0.0740(11) Uani 1 1 d . .
H18 H 0.8302 0.2263 1.1764 0.111 Uiso 1 1 calc R U
H19 H 0.8489 0.3930 1.2190 0.111 Uiso 1 1 calc R U
H20 H 0.9847 0.3279 1.2059 0.111 Uiso 1 1 calc R U
C6 C 0.3745(4) 0.2195(5) 0.0033(4) 0.0827(12) Uani 1 1 d . .
H5 H 0.4555 0.2554 -0.0340 0.124 Uiso 1 1 calc R U
H4 H 0.3225 0.2933 0.0237 0.124 Uiso 1 1 calc R U
H6 H 0.3114 0.1381 -0.0595 0.124 Uiso 1 1 calc R U

loop_
_atom_site_aniso_label
_atom_site_aniso_U_11
_atom_site_aniso_U_22
_atom_site_aniso_U_33
_atom_site_aniso_U_23
_atom_site_aniso_U_13
_atom_site_aniso_U_12
O1 0.0424(10) 0.0827(15) 0.0379(9) 0.0235(9) 0.0106(8) 0.0254(10)
N2 0.0420(12) 0.0614(15) 0.0382(11) 0.0102(10) 0.0090(9) 0.0198(10)
N1 0.0371(11) 0.0503(13) 0.0538(13) 0.0105(10) 0.0150(10) 0.0140(9)
C17 0.0339(12) 0.0442(13) 0.0373(12) 0.0094(10) 0.0072(9) 0.0081(10)
C15 0.0377(12) 0.0452(14) 0.0389(12) 0.0113(10) 0.0085(10) 0.0126(10)
C9 0.0287(11) 0.0438(14) 0.0568(15) 0.0057(11) 0.0123(10) 0.0142(10)
C8 0.0303(11) 0.0543(15) 0.0417(13) 0.0124(11) 0.0100(9) 0.0168(10)
C18 0.0435(13) 0.0515(15) 0.0398(13) 0.0105(11) 0.0094(10) 0.0149(11)
C5 0.0324(12) 0.0501(15) 0.0472(14) 0.0066(11) 0.0133(10) 0.0118(10)
C7 0.0379(12) 0.0544(15) 0.0368(12) 0.0102(11) 0.0075(10) 0.0151(11)
C19 0.0519(16) 0.0623(18) 0.0368(13) 0.0076(12) 0.0130(11) 0.0120(13)
C20 0.0437(14) 0.0710(19) 0.0384(13) 0.0143(13) 0.0042(11) 0.0031(13)
C22 0.0435(14) 0.075(2) 0.0485(15) 0.0156(14) 0.0144(12) 0.0220(14)
C10 0.0457(15) 0.0601(18) 0.0569(17) 0.0086(13) 0.0160(13) 0.0169(13)
C4 0.0416(14) 0.074(2) 0.0521(17) -0.0013(14) 0.0103(12) 0.0148(14)
C16 0.0450(15) 0.091(2) 0.0447(15) 0.0228(15) 0.0124(12) 0.0248(15)
C21 0.0457(15) 0.088(2) 0.0519(16) 0.0253(16) 0.0050(13) 0.0244(15)
C14 0.0530(17) 0.0631(19) 0.0636(19) 0.0191(15) 0.0080(14) 0.0193(14)
C1 0.0603(18) 0.0527(18) 0.078(2) 0.0183(16) 0.0260(16) 0.0172(14)
C11 0.0517(18) 0.062(2) 0.075(2) -0.0095(17) 0.0127(16) 0.0132(15)
C2 0.073(2) 0.0449(17) 0.094(3) 0.0068(17) 0.028(2) 0.0072(15)
C12 0.0560(19) 0.0477(18) 0.107(3) 0.0032(19) 0.0202(19) 0.0143(14)
C13 0.065(2) 0.059(2) 0.107(3) 0.031(2) 0.023(2) 0.0188(17)
C3 0.0574(19) 0.066(2) 0.080(2) -0.0174(18) 0.0157(18) 0.0040(16)
C23 0.068(2) 0.110(3) 0.0420(16) 0.0257(18) 0.0038(15) 0.013(2)
C6 0.066(2) 0.107(3) 0.057(2) -0.008(2) -0.0077(16) 0.018(2)

loop_
_atom_type_symbol
_atom_type_description
_atom_type_scat_dispersion_real
_atom_type_scat_dispersion_imag
_atom_type_scat_source
C C 0.0033 0.0016 'International Tables Vol C Tables 4.2.6.8 and 6.1.1.4'
H H 0.0000 0.0000 'International Tables Vol C Tables 4.2.6.8 and 6.1.1.4'
N N 0.0061 0.0033 'International Tables Vol C Tables 4.2.6.8 and 6.1.1.4'
O O 0.0106 0.0060 'International Tables Vol C Tables 4.2.6.8 and 6.1.1.4'

loop_
_geom_angle_atom_site_label_1
_geom_angle_atom_site_label_2
_geom_angle_atom_site_label_3
_geom_angle
C7 O1 C15 119.15(19)
C5 N2 C8 105.2(2)
C1 N1 C7 130.7(3)
C1 N1 C5 123.0(3)
C7 N1 C5 106.2(2)
C22 C17 C18 118.3(2)
C22 C17 C15 120.6(2)
C18 C17 C15 121.2(2)
C16 C15 O1 122.4(2)
C16 C15 C17 127.7(2)
O1 C15 C17 109.9(2)
C14 C9 C10 117.9(3)
C14 C9 C8 120.5(3)
C10 C9 C8 121.6(3)
C7 C8 N2 110.6(2)
C7 C8 C9 128.6(2)
N2 C8 C9 120.7(2)
C19 C18 C17 119.9(3)
C19 C18 H14 120.0
C17 C18 H14 120.0
N2 C5 N1 111.2(2)
N2 C5 C4 129.8(3)
N1 C5 C4 119.0(3)
C8 C7 O1 133.0(3)
C8 C7 N1 106.7(2)
O1 C7 N1 119.8(2)
C20 C19 C18 122.4(3)
C20 C19 H15 118.8
C18 C19 H15 118.8
C19 C20 C21 117.3(3)
C19 C20 C23 120.7(3)
C21 C20 C23 122.1(3)
C17 C22 C21 121.0(3)
C17 C22 H17 119.5
C21 C22 H17 119.5
C11 C10 C9 119.8(3)
C11 C10 H11 120.1
C9 C10 H11 120.1
C3 C4 C5 117.3(3)
C3 C4 C6 124.0(3)
C5 C4 C6 118.7(3)
C15 C16 H13 120.0
C15 C16 H12 120.0
H13 C16 H12 120.0
C20 C21 C22 121.2(3)
C20 C21 H16 119.4
C22 C21 H16 119.4
C13 C14 C9 121.1(3)
C13 C14 H7 119.5
C9 C14 H7 119.5
C2 C1 N1 118.4(3)
C2 C1 H1 120.8
N1 C1 H1 120.8
C12 C11 C10 120.6(3)
C12 C11 H10 119.7
C10 C11 H10 119.7
C1 C2 C3 121.1(3)
C1 C2 H2 119.5
C3 C2 H2 119.5
C13 C12 C11 120.4(3)
C13 C12 H9 119.8
C11 C12 H9 119.8
C12 C13 C14 120.2(4)
C12 C13 H8 119.9
C14 C13 H8 119.9
C4 C3 C2 121.1(3)
C4 C3 H3 119.4
C2 C3 H3 119.4
C20 C23 H18 109.5
C20 C23 H19 109.5
H18 C23 H19 109.5
C20 C23 H20 109.5
H18 C23 H20 109.5
H19 C23 H20 109.5
C4 C6 H5 109.5
C4 C6 H4 109.5
H5 C6 H4 109.5
C4 C6 H6 109.5
H5 C6 H6 109.5
H4 C6 H6 109.5

loop_
_geom_bond_atom_site_label_1
_geom_bond_atom_site_label_2
_geom_bond_distance
O1 C7 1.365(3)
O1 C15 1.387(3)
N2 C5 1.332(4)
N2 C8 1.375(3)
N1 C1 1.360(4)
N1 C7 1.375(4)
N1 C5 1.378(4)
C17 C22 1.372(4)
C17 C18 1.387(3)
C17 C15 1.475(3)
C15 C16 1.303(4)
C9 C14 1.390(4)
C9 C10 1.396(4)
C9 C8 1.469(4)
C8 C7 1.357(4)
C18 C19 1.387(4)
C18 H14 0.9300
C5 C4 1.413(4)
C19 C20 1.373(4)
C19 H15 0.9300
C20 C21 1.375(4)
C20 C23 1.502(4)
C22 C21 1.395(4)
C22 H17 0.9300
C10 C11 1.380(5)
C10 H11 0.9300
C4 C3 1.378(5)
C4 C6 1.499(5)
C16 H13 0.9300
C16 H12 0.9300
C21 H16 0.9300
C14 C13 1.365(5)
C14 H7 0.9300
C1 C2 1.343(5)
C1 H1 0.9300
C11 C12 1.360(6)
C11 H10 0.9300
C2 C3 1.400(6)
C2 H2 0.9300
C12 C13 1.358(6)
C12 H9 0.9300
C13 H8 0.9300
C3 H3 0.9300
C23 H18 0.9600
C23 H19 0.9600
C23 H20 0.9600
C6 H5 0.9600
C6 H4 0.9600
C6 H6 0.9600
